data_7218237
loop_
_publ_author_name
'Benyei, Attila'
'Stirling, Andras'
'Bostai, Beatrix'
'L\>orincz, Kriszti\'an'
'Kotschy, Andras'

_publ_section_title
;
 Out of cross-conjugation: The unexpected structure of tetrazinones
;
_journal_name_full 'RSC Adv.'
_journal_paper_doi 10.1039/C4RA05616G
_journal_year 2014
_chemical_formula_moiety 'C10 H14 N6 O1'
_chemical_formula_sum 'C10 H14 N6 O'
_chemical_formula_weight 234.27
_chemical_name_systematic
;
 ?
;
_space_group_IT_number 86
_symmetry_cell_setting tetragonal
_symmetry_space_group_name_Hall '-P 4bc'
_symmetry_space_group_name_H-M 'P 42/n :2'
_atom_sites_solution_hydrogens geom
_atom_sites_solution_primary direct
_atom_sites_solution_secondary difmap
_audit_creation_date 2011-06-28T15:25:28-00:00
_audit_creation_method 'WinGX routine CIF_UPDATE'
_cell_angle_alpha 90
_cell_angle_beta 90
_cell_angle_gamma 90
_cell_formula_units_Z 8
_cell_length_a 17.028(4)
_cell_length_b 17.028(4)
_cell_length_c 8.0005(10)
_cell_measurement_reflns_used 25
_cell_measurement_temperature 293(2)
_cell_measurement_theta_max 12.1
_cell_measurement_theta_min 6.2
_cell_volume 2319.8(8)
_computing_cell_refinement 'MACH3/PC (Enraf Nonius, 1992)'
_computing_data_collection 'MACH3/PC (Enraf Nonius, 1992)'
_computing_data_reduction 'PROFIT (Streltsov & Zavodnik, 1989)'
_computing_molecular_graphics 'Ortep-3 for Windows (Farrugia, 1997)'
_computing_publication_material 'WinGX publication routines (Farrugia, 1999)'
_computing_structure_refinement 'SHELXL-97 (Sheldrick, 2008)'
_computing_structure_solution 'SIR92 (Giacovazzo et al, 1993)'
_diffrn_ambient_temperature 293(2)
_diffrn_measured_fraction_theta_full 0.982
_diffrn_measured_fraction_theta_max 0.982
_diffrn_measurement_device_type 'Enraf Nonius MACH3'
_diffrn_measurement_method 'profiled omega/2theta scans'
_diffrn_radiation_monochromator graphite
_diffrn_radiation_type MoK\a
_diffrn_radiation_wavelength 0.71073
_diffrn_reflns_av_R_equivalents 0.0681
_diffrn_reflns_av_unetI/netI 0.3219
_diffrn_reflns_limit_h_max 20
_diffrn_reflns_limit_h_min -5
_diffrn_reflns_limit_k_max 20
_diffrn_reflns_limit_k_min -1
_diffrn_reflns_limit_l_max 9
_diffrn_reflns_limit_l_min -9
_diffrn_reflns_number 4528
_diffrn_reflns_theta_full 25.32
_diffrn_reflns_theta_max 25.32
_diffrn_reflns_theta_min 3.06
_diffrn_source 'fine-focus sealed tube'
_diffrn_standards_decay_% 3
_diffrn_standards_interval_count 150
_diffrn_standards_interval_time 112
_diffrn_standards_number 3
_exptl_absorpt_coefficient_mu 0.094
_exptl_absorpt_correction_T_max 0.9906
_exptl_absorpt_correction_T_min 0.5549
_exptl_absorpt_correction_type refdelf
_exptl_absorpt_process_details
;
        Walker, N. & Stuart, D (1983) Acta. Cryst. A39, 158-166
;
_exptl_crystal_colour pink
_exptl_crystal_density_diffrn 1.342
_exptl_crystal_density_method 'not measured'
_exptl_crystal_description prism
_exptl_crystal_F_000 992
_exptl_crystal_size_max 0.25
_exptl_crystal_size_mid 0.12
_exptl_crystal_size_min 0.1
_refine_diff_density_max 0.201
_refine_diff_density_min -0.176
_refine_diff_density_rms 0.043
_refine_ls_extinction_method none
_refine_ls_goodness_of_fit_ref 0.842
_refine_ls_hydrogen_treatment constr
_refine_ls_matrix_type full
_refine_ls_number_parameters 156
_refine_ls_number_reflns 2094
_refine_ls_number_restraints 0
_refine_ls_restrained_S_all 0.842
_refine_ls_R_factor_all 0.3034
_refine_ls_R_factor_gt 0.0924
_refine_ls_shift/su_max 0
_refine_ls_shift/su_mean 0
_refine_ls_structure_factor_coef Fsqd
_refine_ls_weighting_details 'calc w=1/[\s^2^(Fo^2^)+(0.0452P)^2^+0.0000P] where P=(Fo^2^+2Fc^2^)/3'
_refine_ls_weighting_scheme calc
_refine_ls_wR_factor_ref 0.1809
_reflns_number_gt 494
_reflns_number_total 2094
_reflns_threshold_expression >2\s(I)
_cod_data_source_file c4ra05616g2.cif
_cod_data_source_block 1
_cod_original_sg_symbol_H-M 'P 42/n'
_cod_database_code 7218237

loop_
_symmetry_equiv_pos_as_xyz
'x, y, z'
'-x+1/2, -y+1/2, z'
'-y, x+1/2, z+1/2'
'y+1/2, -x, z+1/2'
'-x, -y, -z'
'x-1/2, y-1/2, -z'
'y, -x-1/2, -z-1/2'
'-y-1/2, x, -z-1/2'

loop_
_atom_site_label
_atom_site_fract_x
_atom_site_fract_y
_atom_site_fract_z
_atom_site_U_iso_or_equiv
_atom_site_adp_type
_atom_site_calc_flag
_atom_site_refinement_flags
_atom_site_occupancy
_atom_site_type_symbol
C3 1.0777(5) -0.0798(4) 0.6392(10) 0.059(2) Uani d . 1 C
C6 0.9748(5) 0.0148(4) 0.7646(10) 0.051(2) Uani d . 1 C
C12 0.9144(4) 0.0722(4) 0.8179(8) 0.0432(18) Uani d . 1 C
C14 0.8034(4) 0.1255(5) 0.9005(11) 0.075(3) Uani d . 1 C
H14 0.7514 0.1316 0.9333 0.09 Uiso calc . 1 H
C15 0.8571(5) 0.1823(4) 0.8823(10) 0.077(3) Uani d . 1 C
H15 0.8487 0.2355 0.9016 0.093 Uiso calc . 1 H
C81 0.9977(4) 0.1931(4) 0.7950(10) 0.074(3) Uani d . 1 C
H81A 0.9845 0.24 0.7323 0.089 Uiso calc R 1 H
H81B 1.032 0.1611 0.726 0.089 Uiso calc R 1 H
C82 1.0401(5) 0.2159(5) 0.9492(12) 0.108(3) Uani d . 1 C
H82A 1.0518 0.1698 1.0161 0.129 Uiso calc R 1 H
H82B 1.0084 0.2515 1.0155 0.129 Uiso calc R 1 H
C83 1.1173(5) 0.2568(8) 0.8930(17) 0.196(7) Uani d . 1 C
H83A 1.1516 0.2175 0.844 0.235 Uiso calc R 1 H
H83B 1.1047 0.2945 0.8062 0.235 Uiso calc R 1 H
C84 1.1570(6) 0.2941(6) 1.0143(17) 0.185(6) Uani d . 1 C
H84A 1.2073 0.3103 0.9726 0.277 Uiso calc R 1 H
H84B 1.1642 0.2592 1.1074 0.277 Uiso calc R 1 H
H84C 1.1278 0.3394 1.0498 0.277 Uiso calc R 1 H
C91 0.8039(3) -0.0207(4) 0.8795(9) 0.076(2) Uani d . 1 C
H91A 0.749 -0.0138 0.9031 0.113 Uiso calc R 1 H
H91B 0.8283 -0.0486 0.9698 0.113 Uiso calc R 1 H
H91C 0.8098 -0.0501 0.7779 0.113 Uiso calc R 1 H
N1 0.9480(3) -0.0435(4) 0.6700(8) 0.0647(19) Uani d . 1 N
N2 1.0004(4) -0.0932(3) 0.6086(7) 0.068(2) Uani d . 1 N
N4 1.1001(3) -0.0274(4) 0.7640(8) 0.0603(18) Uani d . 1 N
N5 1.0472(4) 0.0215(3) 0.8199(7) 0.0599(18) Uani d . 1 N
N11 0.9263(4) 0.1494(4) 0.8307(8) 0.0629(18) Uani d . 1 N
N13 0.8409(3) 0.0558(4) 0.8606(7) 0.0577(18) Uani d . 1 N
O1 1.1291(3) -0.1162(3) 0.5655(7) 0.0817(18) Uani d . 1 O

loop_
_atom_site_aniso_label
_atom_site_aniso_U_11
_atom_site_aniso_U_22
_atom_site_aniso_U_33
_atom_site_aniso_U_12
_atom_site_aniso_U_13
_atom_site_aniso_U_23
C3 0.073(7) 0.045(5) 0.057(7) -0.001(5) -0.009(6) 0.015(5)
C6 0.056(5) 0.039(4) 0.058(6) -0.007(4) 0.004(5) 0.010(4)
C12 0.056(5) 0.055(5) 0.018(4) 0.000(4) -0.013(4) 0.002(4)
C14 0.059(6) 0.071(6) 0.095(7) 0.008(5) -0.009(6) -0.020(6)
C15 0.071(6) 0.072(6) 0.089(7) 0.015(5) 0.002(6) -0.023(6)
C81 0.082(6) 0.063(5) 0.076(7) -0.015(5) 0.017(6) -0.006(5)
C82 0.091(7) 0.101(7) 0.131(9) 0.005(6) 0.013(7) -0.052(7)
C83 0.050(7) 0.291(17) 0.247(17) -0.020(8) -0.021(9) -0.144(13)
C84 0.115(10) 0.168(11) 0.270(17) -0.009(8) 0.075(11) -0.096(11)
C91 0.045(5) 0.079(5) 0.102(7) -0.013(4) 0.004(5) -0.008(5)
N1 0.046(4) 0.073(5) 0.074(5) -0.017(4) 0.002(4) -0.007(4)
N2 0.062(5) 0.068(5) 0.075(5) -0.006(4) 0.001(4) -0.019(4)
N4 0.044(4) 0.078(5) 0.059(5) 0.010(4) -0.013(4) -0.001(4)
N5 0.056(4) 0.064(4) 0.060(5) -0.008(4) -0.004(4) -0.011(4)
N11 0.060(4) 0.053(4) 0.075(5) -0.004(4) -0.002(4) -0.001(4)
N13 0.049(4) 0.066(5) 0.058(5) -0.004(4) -0.001(4) -0.007(4)
O1 0.069(4) 0.073(4) 0.102(5) 0.023(3) -0.005(4) -0.019(4)

loop_
_atom_type_symbol
_atom_type_description
_atom_type_scat_dispersion_real
_atom_type_scat_dispersion_imag
_atom_type_scat_source
C C 0.0033 0.0016 'International Tables Vol C Tables 4.2.6.8 and 6.1.1.4'
H H 0 0 'International Tables Vol C Tables 4.2.6.8 and 6.1.1.4'
N N 0.0061 0.0033 'International Tables Vol C Tables 4.2.6.8 and 6.1.1.4'
O O 0.0106 0.006 'International Tables Vol C Tables 4.2.6.8 and 6.1.1.4'

loop_
_geom_angle_atom_site_label_1
_geom_angle_atom_site_label_2
_geom_angle_atom_site_label_3
_geom_angle
O1 C3 N2 121.4(8)
O1 C3 N4 118.4(8)
N2 C3 N4 120.1(7)
N5 C6 N1 125.3(7)
N5 C6 C12 119.8(7)
N1 C6 C12 114.8(7)
N13 C12 N11 109.3(6)
N13 C12 C6 126.1(7)
N11 C12 C6 124.6(7)
C15 C14 N13 106.2(6)
C15 C14 H14 126.9
N13 C14 H14 126.9
C14 C15 N11 109.0(7)
C14 C15 H15 125.5
N11 C15 H15 125.5
N11 C81 C82 112.2(7)
N11 C81 H81A 109.2
C82 C81 H81A 109.2
N11 C81 H81B 109.2
C82 C81 H81B 109.2
H81A C81 H81B 107.9
C81 C82 C83 106.8(8)
C81 C82 H82A 110.4
C83 C82 H82A 110.4
C81 C82 H82B 110.4
C83 C82 H82B 110.4
H82A C82 H82B 108.6
C84 C83 C82 115.4(11)
C84 C83 H83A 108.4
C82 C83 H83A 108.4
C84 C83 H83B 108.4
C82 C83 H83B 108.4
H83A C83 H83B 107.5
C83 C84 H84A 109.5
C83 C84 H84B 109.5
H84A C84 H84B 109.5
C83 C84 H84C 109.5
H84A C84 H84C 109.5
H84B C84 H84C 109.5
N13 C91 H91A 109.5
N13 C91 H91B 109.5
H91A C91 H91B 109.5
N13 C91 H91C 109.5
H91A C91 H91C 109.5
H91B C91 H91C 109.5
N2 N1 C6 117.2(6)
N1 N2 C3 118.6(6)
N5 N4 C3 117.8(6)
N4 N5 C6 118.4(6)
C12 N11 C15 107.2(6)
C12 N11 C81 128.0(7)
C15 N11 C81 124.8(7)
C12 N13 C14 108.3(6)
C12 N13 C91 128.7(6)
C14 N13 C91 122.9(6)

loop_
_geom_bond_atom_site_label_1
_geom_bond_atom_site_label_2
_geom_bond_distance
C3 O1 1.223(8)
C3 N2 1.359(8)
C3 N4 1.392(8)
C6 N5 1.314(7)
C6 N1 1.329(7)
C6 C12 1.481(8)
C12 N13 1.327(7)
C12 N11 1.335(7)
C14 C15 1.339(8)
C14 N13 1.386(7)
C14 H14 0.93
C15 N11 1.369(8)
C15 H15 0.93
C81 N11 1.454(7)
C81 C82 1.481(10)
C81 H81A 0.97
C81 H81B 0.97
C82 C83 1.555(11)
C82 H82A 0.97
C82 H82B 0.97
C83 C84 1.342(11)
C83 H83A 0.97
C83 H83B 0.97
C84 H84A 0.96
C84 H84B 0.96
C84 H84C 0.96
C91 N13 1.454(7)
C91 H91A 0.96
C91 H91B 0.96
C91 H91C 0.96
N1 N2 1.323(7)
N4 N5 1.305(6)
